data_7004163
loop_
_publ_author_name
'Fu, Yunlong'
'Zhang, Yu'
'Xu, Zhiwei'

_publ_section_title
;
 Synthesis and structural characterization of four new
 organically-directed bismuth sulfates
;
_journal_issue 35
_journal_name_full 'Dalton Transactions'
_journal_page_first 4792
_journal_page_last 4798
_journal_paper_doi 10.1039/b803454k
_journal_year 2008
_chemical_formula_sum 'C6 H42 Bi2 N6 O30 S6'
_chemical_formula_weight 1288.78
_chemical_name_systematic
;
?
;
_space_group_IT_number 14
_symmetry_cell_setting monoclinic
_symmetry_space_group_name_Hall '-P 2ybc'
_symmetry_space_group_name_H-M 'P 1 21/c 1'
_atom_sites_solution_hydrogens geom
_atom_sites_solution_primary direct
_atom_sites_solution_secondary difmap
_audit_creation_method SHELXL-97
_cell_angle_alpha 90.00
_cell_angle_beta 104.5340(10)
_cell_angle_gamma 90.00
_cell_formula_units_Z 2
_cell_length_a 6.5542(5)
_cell_length_b 26.373(2)
_cell_length_c 10.0681(8)
_cell_measurement_temperature 298(2)
_cell_volume 1684.6(2)
_computing_cell_refinement 'Bruker SMART'
_computing_data_collection 'Bruker SMART'
_computing_data_reduction 'Bruker SAINT'
_computing_molecular_graphics 'Bruker SHELXTL'
_computing_publication_material 'Bruker SHELXTL'
_computing_structure_refinement 'SHELXL-97 (Sheldrick, 1997)'
_computing_structure_solution 'SHELXS-97 (Sheldrick, 1990)'
_diffrn_ambient_temperature 298(2)
_diffrn_measured_fraction_theta_full 0.975
_diffrn_measured_fraction_theta_max 0.975
_diffrn_measurement_device_type 'CCD area detector'
_diffrn_measurement_method 'phi and omega scans'
_diffrn_radiation_monochromator graphite
_diffrn_radiation_source 'fine-focus sealed tube'
_diffrn_radiation_type MoK\a
_diffrn_radiation_wavelength 0.71073
_diffrn_reflns_av_R_equivalents 0.0366
_diffrn_reflns_av_sigmaI/netI 0.0450
_diffrn_reflns_limit_h_max 7
_diffrn_reflns_limit_h_min -7
_diffrn_reflns_limit_k_max 26
_diffrn_reflns_limit_k_min -31
_diffrn_reflns_limit_l_max 11
_diffrn_reflns_limit_l_min -12
_diffrn_reflns_number 8561
_diffrn_reflns_theta_full 25.50
_diffrn_reflns_theta_max 25.50
_diffrn_reflns_theta_min 2.23
_exptl_absorpt_coefficient_mu 10.920
_exptl_absorpt_correction_T_max 0.6692
_exptl_absorpt_correction_T_min 0.1710
_exptl_crystal_colour colorless
_exptl_crystal_density_diffrn 2.541
_exptl_crystal_density_method 'not measured'
_exptl_crystal_description column
_exptl_crystal_F_000 1244
_exptl_crystal_size_max 0.25
_exptl_crystal_size_mid 0.10
_exptl_crystal_size_min 0.04
_refine_diff_density_max 0.864
_refine_diff_density_min -1.299
_refine_diff_density_rms 0.166
_refine_ls_extinction_method none
_refine_ls_goodness_of_fit_ref 1.051
_refine_ls_hydrogen_treatment mixed
_refine_ls_matrix_type full
_refine_ls_number_parameters 253
_refine_ls_number_reflns 3050
_refine_ls_number_restraints 6
_refine_ls_restrained_S_all 1.050
_refine_ls_R_factor_all 0.0372
_refine_ls_R_factor_gt 0.0311
_refine_ls_shift/su_max 0.002
_refine_ls_shift/su_mean 0.000
_refine_ls_structure_factor_coef Fsqd
_refine_ls_weighting_details 'calc w=1/[\s^2^(Fo^2^)+(0.0265P)^2^+0.8600P] where P=(Fo^2^+2Fc^2^)/3'
_refine_ls_weighting_scheme calc
_refine_ls_wR_factor_gt 0.0621
_refine_ls_wR_factor_ref 0.0644
_reflns_number_gt 2705
_reflns_number_total 3050
_reflns_threshold_expression >2sigma(I)
_cod_data_source_file b803454k.txt
_cod_data_source_block bb
_cod_depositor_comments
;
The following automatic conversions were performed:
'_symmetry_cell_setting' value 'Monoclinic' changed to 'monoclinic'
according to '/home/saulius/struct/CIF-dictionaries/cif_core.dic'
dictionary named 'cif_core.dic' version 2.4.1 from 2010-06-29.

Automatic conversion script
Id: cif_fix_enum 1527 2010-12-29 10:47:43Z saulius 
;
_cod_original_sg_symbol_H-M 'P2(1)/c '
_cod_database_code 7004163

loop_
_symmetry_equiv_pos_as_xyz
'x, y, z'
'-x, y+1/2, -z+1/2'
'-x, -y, -z'
'x, -y-1/2, z-1/2'

loop_
_atom_site_label
_atom_site_type_symbol
_atom_site_fract_x
_atom_site_fract_y
_atom_site_fract_z
_atom_site_U_iso_or_equiv
_atom_site_adp_type
_atom_site_occupancy
_atom_site_symmetry_multiplicity
_atom_site_calc_flag
_atom_site_refinement_flags
_atom_site_disorder_assembly
_atom_site_disorder_group
Bi1 Bi 0.54239(3) 0.324522(9) 0.45969(2) 0.01381(8) Uani 1 1 d . . .
S1 S 0.4098(2) 0.43405(6) 0.24699(15) 0.0177(3) Uani 1 1 d . . .
S2 S 0.5325(2) 0.24977(6) 0.71289(15) 0.0161(3) Uani 1 1 d . . .
S3 S 1.0408(2) 0.34458(6) 0.53864(15) 0.0166(3) Uani 1 1 d . . .
O1 O 0.4345(7) 0.46247(17) 0.3760(4) 0.0270(10) Uani 1 1 d . . .
O2 O 0.2006(7) 0.44427(18) 0.1591(5) 0.0306(11) Uani 1 1 d . . .
O3 O 0.5737(7) 0.44636(18) 0.1800(5) 0.0310(11) Uani 1 1 d . . .
O4 O 0.4219(7) 0.37804(17) 0.2791(4) 0.0278(11) Uani 1 1 d . . .
O5 O 0.5618(7) 0.30524(17) 0.7202(4) 0.0252(10) Uani 1 1 d . . .
O6 O 0.3565(6) 0.23414(16) 0.7717(4) 0.0198(10) Uani 1 1 d . . .
O7 O 0.4926(6) 0.23503(17) 0.5678(4) 0.0218(10) Uani 1 1 d . . .
O8 O 1.1781(6) 0.32646(17) 0.4526(4) 0.0254(11) Uani 1 1 d . . .
O9 O 1.1584(6) 0.37650(19) 0.6492(5) 0.0312(12) Uani 1 1 d . . .
O10 O 0.9430(7) 0.30135(19) 0.5910(5) 0.0300(11) Uani 1 1 d . . .
O11 O 0.8648(6) 0.37404(17) 0.4505(4) 0.0243(10) Uani 1 1 d . . .
O12 O 0.7212(6) 0.27622(16) 0.2958(4) 0.0224(10) Uani 1 1 d . . .
O13 O 0.5313(8) 0.40174(17) 0.5851(5) 0.0252(10) Uani 1 1 d D . .
O14 O 0.5293(10) 0.3854(3) 0.9101(7) 0.075(2) Uani 1 1 d D . .
O15 O 0.2326(9) 0.4685(2) 0.8926(5) 0.0408(13) Uani 1 1 d D . .
C1 C 1.0160(10) 0.3390(3) -0.0481(7) 0.0258(15) Uani 1 1 d . . .
H1A H 0.8988 0.3547 -0.1133 0.031 Uiso 1 1 calc R . .
H1B H 1.1317 0.3630 -0.0268 0.031 Uiso 1 1 calc R . .
C2 C 0.9514(10) 0.3254(3) 0.0806(7) 0.0262(15) Uani 1 1 d . . .
H2A H 0.8419 0.2997 0.0597 0.031 Uiso 1 1 calc R . .
H2B H 1.0713 0.3113 0.1472 0.031 Uiso 1 1 calc R . .
C3 C 1.0535(11) 0.4996(3) 0.5765(6) 0.0294(16) Uani 1 1 d . . .
H3A H 1.1901 0.4833 0.5916 0.035 Uiso 1 1 calc R . .
H3B H 1.0751 0.5340 0.6111 0.035 Uiso 1 1 calc R . .
N1 N 1.0818(8) 0.2927(2) -0.1084(5) 0.0262(13) Uani 1 1 d . . .
H4C H 1.2051 0.2821 -0.0565 0.039 Uiso 1 1 calc R . .
H4D H 1.0945 0.2994 -0.1926 0.039 Uiso 1 1 calc R . .
H4E H 0.9853 0.2685 -0.1126 0.039 Uiso 1 1 calc R . .
N2 N 0.8726(8) 0.3704(2) 0.1397(5) 0.0287(14) Uani 1 1 d . . .
H5A H 0.9696 0.3947 0.1532 0.043 Uiso 1 1 calc R . .
H5B H 0.8460 0.3621 0.2193 0.043 Uiso 1 1 calc R . .
H5C H 0.7548 0.3814 0.0821 0.043 Uiso 1 1 calc R . .
N3 N 0.9202(8) 0.4716(2) 0.6499(5) 0.0277(13) Uani 1 1 d . . .
H6C H 0.8941 0.4407 0.6142 0.042 Uiso 1 1 calc R . .
H6D H 0.7992 0.4881 0.6415 0.042 Uiso 1 1 calc R . .
H6E H 0.9869 0.4691 0.7383 0.042 Uiso 1 1 calc R . .
H3 H 0.524(16) 0.363(3) 0.842(8) 0.10(4) Uiso 1 1 d D . .
H4 H 0.424(8) 0.407(2) 0.902(7) 0.03(2) Uiso 1 1 d D . .
H5 H 0.21(2) 0.459(5) 0.974(7) 0.16(6) Uiso 1 1 d D . .
H6 H 0.182(19) 0.497(3) 0.849(12) 0.15(6) Uiso 1 1 d D . .
H1 H 0.42(3) 0.417(12) 0.53(2) 0.5(2) Uiso 1 1 d D . .
H2 H 0.666(11) 0.404(8) 0.634(18) 0.29(10) Uiso 1 1 d D . .

loop_
_atom_site_aniso_label
_atom_site_aniso_U_11
_atom_site_aniso_U_22
_atom_site_aniso_U_33
_atom_site_aniso_U_23
_atom_site_aniso_U_13
_atom_site_aniso_U_12
Bi1 0.01350(13) 0.01250(14) 0.01570(13) -0.00048(10) 0.00419(8) -0.00033(9)
S1 0.0193(8) 0.0147(9) 0.0187(8) 0.0020(6) 0.0043(6) 0.0011(6)
S2 0.0164(7) 0.0166(9) 0.0159(7) 0.0029(6) 0.0052(6) 0.0015(6)
S3 0.0131(7) 0.0165(9) 0.0210(8) -0.0030(6) 0.0054(6) 0.0003(6)
O1 0.036(3) 0.020(3) 0.025(2) -0.001(2) 0.006(2) 0.006(2)
O2 0.027(3) 0.029(3) 0.031(3) 0.006(2) -0.001(2) 0.004(2)
O3 0.033(3) 0.028(3) 0.036(3) 0.001(2) 0.017(2) -0.003(2)
O4 0.039(3) 0.013(3) 0.026(2) 0.0037(19) -0.001(2) 0.002(2)
O5 0.031(2) 0.015(3) 0.028(3) 0.001(2) 0.006(2) 0.001(2)
O6 0.011(2) 0.025(3) 0.023(2) -0.0005(19) 0.0040(17) -0.0012(18)
O7 0.030(2) 0.021(3) 0.015(2) -0.0010(18) 0.0063(18) 0.0010(19)
O8 0.016(2) 0.037(3) 0.026(2) -0.011(2) 0.0081(18) -0.0014(19)
O9 0.019(2) 0.038(3) 0.036(3) -0.019(2) 0.008(2) -0.002(2)
O10 0.035(3) 0.028(3) 0.030(3) 0.010(2) 0.012(2) -0.001(2)
O11 0.017(2) 0.020(3) 0.036(3) 0.005(2) 0.0066(19) 0.0032(18)
O12 0.017(2) 0.026(3) 0.024(2) -0.0047(19) 0.0030(18) -0.0028(18)
O13 0.033(3) 0.014(3) 0.029(3) -0.006(2) 0.007(2) 0.002(2)
O14 0.058(4) 0.095(6) 0.055(4) -0.035(4) -0.015(3) 0.043(4)
O15 0.051(3) 0.039(4) 0.026(3) 0.008(3) -0.002(2) -0.002(3)
C1 0.028(4) 0.017(4) 0.036(4) -0.002(3) 0.015(3) -0.001(3)
C2 0.029(4) 0.021(4) 0.031(4) -0.001(3) 0.012(3) -0.001(3)
C3 0.031(4) 0.027(4) 0.031(4) -0.007(3) 0.009(3) -0.005(3)
N1 0.028(3) 0.022(4) 0.030(3) -0.003(3) 0.011(2) 0.004(2)
N2 0.026(3) 0.039(4) 0.025(3) -0.005(3) 0.014(2) 0.004(3)
N3 0.032(3) 0.019(3) 0.033(3) -0.001(3) 0.010(2) 0.006(3)

loop_
_atom_type_symbol
_atom_type_description
_atom_type_scat_dispersion_real
_atom_type_scat_dispersion_imag
_atom_type_scat_source
C C 0.0033 0.0016 'International Tables Vol C Tables 4.2.6.8 and 6.1.1.4'
H H 0.0000 0.0000 'International Tables Vol C Tables 4.2.6.8 and 6.1.1.4'
N N 0.0061 0.0033 'International Tables Vol C Tables 4.2.6.8 and 6.1.1.4'
O O 0.0106 0.0060 'International Tables Vol C Tables 4.2.6.8 and 6.1.1.4'
S S 0.1246 0.1234 'International Tables Vol C Tables 4.2.6.8 and 6.1.1.4'
Bi Bi -4.1077 10.2566 'International Tables Vol C Tables 4.2.6.8 and 6.1.1.4'

loop_
_geom_angle_atom_site_label_1
_geom_angle_atom_site_label_2
_geom_angle_atom_site_label_3
_geom_angle
_geom_angle_site_symmetry_1
_geom_angle_site_symmetry_3
_geom_angle_publ_flag
O4 Bi1 O8 79.53(16) . 1_455 ?
O4 Bi1 O13 81.06(16) . . ?
O8 Bi1 O13 80.48(15) 1_455 . ?
O4 Bi1 O11 76.96(15) . . ?
O8 Bi1 O11 147.12(14) 1_455 . ?
O13 Bi1 O11 73.46(15) . . ?
O4 Bi1 O6 76.99(15) . 4_565 ?
O8 Bi1 O6 72.32(13) 1_455 4_565 ?
O13 Bi1 O6 147.57(15) . 4_565 ?
O11 Bi1 O6 123.20(14) . 4_565 ?
O4 Bi1 O12 85.29(15) . . ?
O8 Bi1 O12 127.27(13) 1_455 . ?
O13 Bi1 O12 146.07(15) . . ?
O11 Bi1 O12 73.25(14) . . ?
O6 Bi1 O12 55.06(12) 4_565 . ?
O4 Bi1 O5 146.20(15) . . ?
O8 Bi1 O5 80.28(14) 1_455 . ?
O13 Bi1 O5 69.05(15) . . ?
O11 Bi1 O5 107.81(14) . . ?
O6 Bi1 O5 121.53(13) 4_565 . ?
O12 Bi1 O5 128.44(13) . . ?
O4 Bi1 O7 145.49(14) . . ?
O8 Bi1 O7 78.74(14) 1_455 . ?
O13 Bi1 O7 120.94(14) . . ?
O11 Bi1 O7 132.11(13) . . ?
O6 Bi1 O7 71.03(13) 4_565 . ?
O12 Bi1 O7 86.90(13) . . ?
O5 Bi1 O7 53.27(13) . . ?
O4 Bi1 O10 129.11(15) . . ?
O8 Bi1 O10 150.30(14) 1_455 . ?
O13 Bi1 O10 95.08(16) . . ?
O11 Bi1 O10 53.83(13) . . ?
O6 Bi1 O10 117.29(14) 4_565 . ?
O12 Bi1 O10 70.12(13) . . ?
O5 Bi1 O10 70.82(13) . . ?
O7 Bi1 O10 78.59(13) . . ?
O3 S1 O2 111.8(3) . . ?
O3 S1 O1 111.6(3) . . ?
O2 S1 O1 108.6(3) . . ?
O3 S1 O4 108.4(3) . . ?
O2 S1 O4 107.6(3) . . ?
O1 S1 O4 108.7(3) . . ?
O7 S2 O5 107.5(3) . . ?
O7 S2 O12 110.7(2) . 4_566 ?
O5 S2 O12 110.6(3) . 4_566 ?
O7 S2 O6 111.2(2) . . ?
O5 S2 O6 111.1(2) . . ?
O12 S2 O6 105.7(2) 4_566 . ?
O9 S3 O10 111.7(3) . . ?
O9 S3 O8 110.6(2) . . ?
O10 S3 O8 110.1(3) . . ?
O9 S3 O11 109.7(3) . . ?
O10 S3 O11 106.1(3) . . ?
O8 S3 O11 108.4(3) . . ?
S1 O4 Bi1 139.9(3) . . ?
S2 O5 Bi1 99.7(2) . . ?
S2 O6 Bi1 101.17(19) . 4_566 ?
S2 O7 Bi1 99.4(2) . . ?
S3 O8 Bi1 138.3(3) . 1_655 ?
S3 O10 Bi1 96.2(2) . . ?
S3 O11 Bi1 103.9(2) . . ?
S2 O12 Bi1 98.06(19) 4_565 . ?
Bi1 O13 H1 100(10) . . ?
Bi1 O13 H2 101(10) . . ?
H1 O13 H2 148(10) . . ?
H3 O14 H4 118(8) . . ?
H5 O15 H6 123(10) . . ?
N1 C1 C2 109.4(6) . . ?
N1 C1 H1A 109.8 . . ?
C2 C1 H1A 109.8 . . ?
N1 C1 H1B 109.8 . . ?
C2 C1 H1B 109.8 . . ?
H1A C1 H1B 108.2 . . ?
N2 C2 C1 111.0(6) . . ?
N2 C2 H2A 109.4 . . ?
C1 C2 H2A 109.4 . . ?
N2 C2 H2B 109.4 . . ?
C1 C2 H2B 109.4 . . ?
H2A C2 H2B 108.0 . . ?
N3 C3 C3 109.5(7) . 3_766 ?
N3 C3 H3A 109.8 . . ?
C3 C3 H3A 109.8 3_766 . ?
N3 C3 H3B 109.8 . . ?
C3 C3 H3B 109.8 3_766 . ?
H3A C3 H3B 108.2 . . ?
C1 N1 H4C 109.5 . . ?
C1 N1 H4D 109.5 . . ?
H4C N1 H4D 109.5 . . ?
C1 N1 H4E 109.5 . . ?
H4C N1 H4E 109.5 . . ?
H4D N1 H4E 109.5 . . ?
C2 N2 H5A 109.5 . . ?
C2 N2 H5B 109.5 . . ?
H5A N2 H5B 109.5 . . ?
C2 N2 H5C 109.5 . . ?
H5A N2 H5C 109.5 . . ?
H5B N2 H5C 109.5 . . ?
C3 N3 H6C 109.5 . . ?
C3 N3 H6D 109.5 . . ?
H6C N3 H6D 109.5 . . ?
C3 N3 H6E 109.5 . . ?
H6C N3 H6E 109.5 . . ?
H6D N3 H6E 109.5 . . ?

loop_
_geom_bond_atom_site_label_1
_geom_bond_atom_site_label_2
_geom_bond_distance
_geom_bond_site_symmetry_2
_geom_bond_publ_flag
Bi1 O4 2.280(4) . ?
Bi1 O8 2.371(4) 1_455 ?
Bi1 O13 2.407(4) . ?
Bi1 O11 2.505(4) . ?
Bi1 O6 2.510(4) 4_565 ?
Bi1 O12 2.586(4) . ?
Bi1 O5 2.643(4) . ?
Bi1 O7 2.654(4) . ?
Bi1 O10 2.697(4) . ?
S1 O3 1.442(4) . ?
S1 O2 1.458(4) . ?
S1 O1 1.473(4) . ?
S1 O4 1.510(5) . ?
S2 O7 1.470(4) . ?
S2 O5 1.475(5) . ?
S2 O12 1.476(4) 4_566 ?
S2 O6 1.481(4) . ?
S3 O9 1.453(4) . ?
S3 O10 1.469(5) . ?
S3 O8 1.476(4) . ?
S3 O11 1.486(4) . ?
O6 Bi1 2.510(4) 4_566 ?
O8 Bi1 2.371(4) 1_655 ?
O12 S2 1.476(4) 4_565 ?
O13 H1 0.90(2) . ?
O13 H2 0.90(2) . ?
O14 H3 0.90(2) . ?
O14 H4 0.88(2) . ?
O15 H5 0.90(2) . ?
O15 H6 0.90(2) . ?
C1 N1 1.476(8) . ?
C1 C2 1.504(9) . ?
C1 H1A 0.9700 . ?
C1 H1B 0.9700 . ?
C2 N2 1.477(8) . ?
C2 H2A 0.9700 . ?
C2 H2B 0.9700 . ?
C3 N3 1.476(8) . ?
C3 C3 1.524(12) 3_766 ?
C3 H3A 0.9700 . ?
C3 H3B 0.9700 . ?
N1 H4C 0.8900 . ?
N1 H4D 0.8900 . ?
N1 H4E 0.8900 . ?
N2 H5A 0.8900 . ?
N2 H5B 0.8900 . ?
N2 H5C 0.8900 . ?
N3 H6C 0.8900 . ?
N3 H6D 0.8900 . ?
N3 H6E 0.8900 . ?

loop_
_geom_hbond_atom_site_label_D
_geom_hbond_atom_site_label_H
_geom_hbond_atom_site_label_A
_geom_hbond_distance_DH
_geom_hbond_distance_HA
_geom_hbond_distance_DA
_geom_hbond_angle_DHA
_geom_hbond_site_symmetry_A
N1 H4C O7 0.89 2.03 2.921(7) 174.5 4_665
N1 H4D O10 0.89 2.16 2.942(7) 146.9 1_554
N1 H4E O12 0.89 2.11 2.945(7) 156.4 4_565
N2 H5A O2 0.89 1.99 2.872(7) 171.0 1_655
N2 H5B O11 0.89 2.32 3.144(7) 153.8 .
N2 H5B O12 0.89 2.59 3.225(7) 129.1 .
N2 H5C O14 0.89 1.98 2.820(8) 157.5 1_554
N2 H5C O3 0.89 2.43 2.902(7) 113.5 .
N3 H6C O9 0.89 2.38 2.956(7) 122.1 .
N3 H6C O11 0.89 2.38 3.228(7) 158.2 .
N3 H6C O13 0.89 2.54 3.080(7) 119.8 .
N3 H6D O1 0.89 1.98 2.862(7) 168.2 3_666
N3 H6E O15 0.89 1.94 2.767(7) 154.6 1_655
O14 H3 O5 0.90(2) 2.01(3) 2.893(8) 167(10) .
O15 H5 O2 0.90(2) 1.92(3) 2.817(7) 171(13) 1_556
O15 H6 O3 0.90(2) 2.26(12) 2.767(7) 116(10) 3_666
O13 H1 O1 0.90(2) 2.0(2) 2.594(7) 125(24) .
O13 H2 N3 0.90(2) 2.41(16) 3.080(7) 131(17) .
